data_7034601
loop_
_publ_author_name
'Tsubomura, Taro'
'Kimura, Kaoru'
'Nishikawa, Michihiro'
'Tsukuda, Toshiaki'

_publ_section_title
;
 Structures and photophysical properties of copper(i) complexes bearing
 diphenylphenanthroline and bis(diphenylphosphino)alkane: the effect of
 phenyl groups on the phenanthroline ligand.
;
_journal_issue 16
_journal_name_full 'Dalton transactions (Cambridge, England : 2003)'
_journal_page_first 7554
_journal_page_last 7562
_journal_paper_doi 10.1039/c5dt00835b
_journal_volume 44
_journal_year 2015
_chemical_formula_moiety 'C53 H46 Cu N2 P2, P F6, C H2 Cl2, C4 H10 O'
_chemical_formula_sum 'C58 H58 Cl2 Cu F6 N2 O P3'
_chemical_formula_weight 1140.47
_chemical_name_systematic
;
 ?
;
_space_group_IT_number 14
_symmetry_cell_setting monoclinic
_symmetry_Int_Tables_number 14
_symmetry_space_group_name_Hall '-P 2yn'
_symmetry_space_group_name_H-M 'P 1 21/n 1'
_atom_sites_solution_hydrogens geom
_atom_sites_solution_primary direct
_atom_sites_solution_secondary difmap
_audit_creation_method SHELXL-97
_audit_update_record
;
2013-12-13 deposited with the CCDC.
2015-03-11 downloaded from the CCDC.
;
_cell_angle_alpha 90.00
_cell_angle_beta 93.5040(10)
_cell_angle_gamma 90.00
_cell_formula_units_Z 4
_cell_length_a 15.0944(5)
_cell_length_b 14.0094(5)
_cell_length_c 27.2965(11)
_cell_measurement_reflns_used 7587
_cell_measurement_temperature 93(2)
_cell_measurement_theta_max 27.4835
_cell_measurement_theta_min 3.0043
_cell_volume 5761.4(4)
_computing_data_collection CrystalClear
_computing_structure_refinement 'SHELXL-97 (Sheldrick, 1997)'
_computing_structure_solution 'SHELXS-97 (Sheldrick, 1990)'
_diffrn_ambient_temperature 93(2)
_diffrn_measured_fraction_theta_full 0.983
_diffrn_measured_fraction_theta_max 0.983
_diffrn_measurement_method dtintegrate.ref
_diffrn_radiation_monochromator graphite
_diffrn_radiation_source 'fine-focus sealed tube'
_diffrn_radiation_type MoK\a
_diffrn_radiation_wavelength 0.71070
_diffrn_reflns_av_R_equivalents 0.0525
_diffrn_reflns_av_sigmaI/netI 0.0514
_diffrn_reflns_limit_h_max 19
_diffrn_reflns_limit_h_min -19
_diffrn_reflns_limit_k_max 18
_diffrn_reflns_limit_k_min -18
_diffrn_reflns_limit_l_max 35
_diffrn_reflns_limit_l_min -35
_diffrn_reflns_number 53036
_diffrn_reflns_theta_full 27.48
_diffrn_reflns_theta_max 27.48
_diffrn_reflns_theta_min 3.00
_exptl_absorpt_coefficient_mu 0.614
_exptl_absorpt_correction_T_max 0.8942
_exptl_absorpt_correction_T_min 0.8465
_exptl_absorpt_correction_type numerical
_exptl_crystal_density_diffrn 1.23
_exptl_crystal_density_method 'not measured'
_exptl_crystal_description Prism
_exptl_crystal_F_000 2360
_exptl_crystal_size_max 0.20
_exptl_crystal_size_mid 0.20
_exptl_crystal_size_min 0.20
_platon_squeeze_details
;
four diethy ether molecules in a unit cell
;
_refine_diff_density_max 0.931
_refine_diff_density_min -0.869
_refine_diff_density_rms 0.095
_refine_ls_extinction_method none
_refine_ls_goodness_of_fit_ref 1.200
_refine_ls_hydrogen_treatment mixed
_refine_ls_matrix_type full
_refine_ls_number_parameters 613
_refine_ls_number_reflns 13003
_refine_ls_number_restraints 0
_refine_ls_restrained_S_all 1.200
_refine_ls_R_factor_all 0.0900
_refine_ls_R_factor_gt 0.0795
_refine_ls_shift/su_max 0.008
_refine_ls_shift/su_mean 0.001
_refine_ls_structure_factor_coef Fsqd
_refine_ls_weighting_details 'calc w=1/[\s^2^(Fo^2^)+(0.2000P)^2^+0.0000P] where P=(Fo^2^+2Fc^2^)/3'
_refine_ls_weighting_scheme calc
_refine_ls_wR_factor_gt 0.2906
_refine_ls_wR_factor_ref 0.3021
_reflns_number_gt 11549
_reflns_number_total 13003
_reflns_threshold_expression >2sigma(I)
_cod_data_source_file c5dt00835b2.cif
_cod_data_source_block Cudmppdppp_squeezed
_cod_depositor_comments
;
The following automatic conversions were performed:

'_exptl_absorpt_correction_type' value 'Numerical' changed to
'numerical' according to
/usr/data/users/saulius/crontab/automatic-downloads/rss-feeds/RSC/lib/dictionaries/cif_core.dic
dictionary named 'cif_core.dic' version 2.4.2 from 2011-04-26.

Automatic conversion script
Id: cif_fix_values 3105 2015-03-04 15:46:00Z robertas 

 Adding full bibliography for 7034601--7034603.cif.
;
_cod_database_code 7034601

loop_
_symmetry_equiv_pos_as_xyz
'x, y, z'
'-x+1/2, y+1/2, -z+1/2'
'-x, -y, -z'
'x-1/2, -y-1/2, z-1/2'

loop_
_atom_site_label
_atom_site_type_symbol
_atom_site_fract_x
_atom_site_fract_y
_atom_site_fract_z
_atom_site_U_iso_or_equiv
_atom_site_adp_type
_atom_site_occupancy
_atom_site_symmetry_multiplicity
_atom_site_calc_flag
_atom_site_refinement_flags
Cu1 Cu 0.00076(3) 0.12469(3) 0.780656(15) 0.01817(18) Uani 1 1 d .
Cl1 Cl 0.06875(10) 0.36912(10) 0.63921(6) 0.0573(4) Uani 1 1 d .
Cl2 Cl 0.21485(11) 0.23688(10) 0.66423(6) 0.0578(4) Uani 1 1 d .
P1 P 0.08959(6) 0.20575(7) 0.83419(3) 0.0200(2) Uani 1 1 d .
P2 P -0.08312(6) 0.03382(6) 0.82694(3) 0.0186(2) Uani 1 1 d .
P3 P 0.33749(11) 0.30495(12) 0.51313(6) 0.0568(4) Uani 1 1 d .
F1 F 0.2507(4) 0.2460(3) 0.52103(18) 0.1069(19) Uani 1 1 d .
F2 F 0.4212(3) 0.3713(4) 0.50533(17) 0.1029(17) Uani 1 1 d .
F3 F 0.2838(3) 0.3721(3) 0.4766(3) 0.1094(19) Uani 1 1 d .
F4 F 0.3199(5) 0.3676(5) 0.5580(2) 0.181(4) Uani 1 1 d .
F5 F 0.3917(7) 0.2388(6) 0.5476(3) 0.209(5) Uani 1 1 d .
F6 F 0.3554(4) 0.2411(4) 0.46756(17) 0.1060(17) Uani 1 1 d .
N1 N -0.07145(19) 0.1916(2) 0.72462(11) 0.0185(6) Uani 1 1 d .
N2 N 0.05498(19) 0.0569(2) 0.72218(10) 0.0188(6) Uani 1 1 d .
C1 C -0.1368(2) 0.2539(3) 0.72758(14) 0.0210(7) Uani 1 1 d .
C2 C -0.1834(2) 0.2884(3) 0.68538(14) 0.0233(7) Uani 1 1 d .
H2 H -0.2307 0.3322 0.6887 0.028 Uiso 1 1 calc R
C3 C -0.1623(2) 0.2601(2) 0.63905(13) 0.0206(7) Uani 1 1 d .
C4 C -0.0913(2) 0.1933(3) 0.63514(13) 0.0219(7) Uani 1 1 d .
C5 C -0.0652(2) 0.1575(3) 0.58956(13) 0.0224(7) Uani 1 1 d .
H5 H -0.0946 0.1786 0.5598 0.027 Uiso 1 1 calc R
C6 C 0.0022(3) 0.0927(3) 0.58852(13) 0.0244(8) Uani 1 1 d .
H6 H 0.0194 0.0698 0.5578 0.029 Uiso 1 1 calc R
C7 C 0.0472(2) 0.0588(3) 0.63223(12) 0.0211(7) Uani 1 1 d .
C8 C 0.1181(2) -0.0093(2) 0.63298(13) 0.0196(7) Uani 1 1 d .
C9 C 0.1497(2) -0.0436(3) 0.67809(13) 0.0217(7) Uani 1 1 d .
H9 H 0.1942 -0.0917 0.6793 0.026 Uiso 1 1 calc R
C10 C 0.1185(2) -0.0099(2) 0.72200(12) 0.0182(7) Uani 1 1 d .
C11 C -0.0502(2) 0.1602(2) 0.67927(12) 0.0161(6) Uani 1 1 d .
C12 C 0.0194(2) 0.0899(2) 0.67822(12) 0.0176(7) Uani 1 1 d .
C13 C -0.1585(3) 0.2880(3) 0.77769(14) 0.0283(8) Uani 1 1 d .
H13A H -0.1062 0.3189 0.7937 0.034 Uiso 1 1 calc R
H13B H -0.1758 0.2334 0.7975 0.034 Uiso 1 1 calc R
H13C H -0.2075 0.3338 0.7746 0.034 Uiso 1 1 calc R
C14 C 0.1541(2) -0.0480(3) 0.77059(14) 0.0251(8) Uani 1 1 d .
H14A H 0.1057 -0.0772 0.7877 0.030 Uiso 1 1 calc R
H14B H 0.1801 0.0043 0.7905 0.030 Uiso 1 1 calc R
H14C H 0.1997 -0.0961 0.7654 0.030 Uiso 1 1 calc R
C15 C -0.2100(3) 0.3024(3) 0.59467(14) 0.0272(8) Uani 1 1 d .
C16 C -0.1656(3) 0.3603(3) 0.56317(15) 0.0335(9) Uani 1 1 d .
H16 H -0.1030 0.3675 0.5677 0.040 Uiso 1 1 calc R
C17 C -0.2119(3) 0.4079(3) 0.52488(15) 0.0377(10) Uani 1 1 d .
H17 H -0.1815 0.4495 0.5042 0.045 Uiso 1 1 calc R
C18 C -0.3023(4) 0.3944(4) 0.51713(16) 0.0410(12) Uani 1 1 d .
H18 H -0.3339 0.4262 0.4907 0.049 Uiso 1 1 calc R
C19 C -0.3468(3) 0.3351(4) 0.54753(17) 0.0395(11) Uani 1 1 d .
H19 H -0.4089 0.3256 0.5417 0.047 Uiso 1 1 calc R
C20 C -0.3015(3) 0.2887(3) 0.58678(16) 0.0338(9) Uani 1 1 d .
H20 H -0.3325 0.2484 0.6079 0.041 Uiso 1 1 calc R
C21 C 0.1587(3) -0.0400(3) 0.58788(14) 0.0247(8) Uani 1 1 d .
C22 C 0.1688(3) -0.1368(3) 0.57759(15) 0.0274(8) Uani 1 1 d .
H22 H 0.1448 -0.1834 0.5983 0.033 Uiso 1 1 calc R
C23 C 0.2140(3) -0.1654(3) 0.53716(15) 0.0358(10) Uani 1 1 d .
H23 H 0.2210 -0.2314 0.5305 0.043 Uiso 1 1 calc R
C24 C 0.2487(3) -0.0982(4) 0.50663(15) 0.0390(11) Uani 1 1 d .
H24 H 0.2783 -0.1184 0.4787 0.047 Uiso 1 1 calc R
C25 C 0.2409(3) -0.0022(4) 0.51633(16) 0.0404(11) Uani 1 1 d .
H25 H 0.2669 0.0437 0.4960 0.048 Uiso 1 1 calc R
C26 C 0.1941(3) 0.0272(3) 0.55658(15) 0.0303(9) Uani 1 1 d .
H26 H 0.1865 0.0934 0.5626 0.036 Uiso 1 1 calc R
C27 C 0.0554(3) 0.1893(3) 0.89750(13) 0.0262(8) Uani 1 1 d .
H27A H 0.1050 0.2088 0.9208 0.031 Uiso 1 1 calc R
H27B H 0.0046 0.2319 0.9027 0.031 Uiso 1 1 calc R
C28 C 0.0291(3) 0.0874(3) 0.90915(13) 0.0261(8) Uani 1 1 d .
H28A H 0.0372 0.0780 0.9451 0.031 Uiso 1 1 calc R
H28B H 0.0704 0.0435 0.8936 0.031 Uiso 1 1 calc R
C29 C -0.0657(2) 0.0593(3) 0.89256(13) 0.0232(7) Uani 1 1 d .
H29A H -0.1061 0.1117 0.9010 0.028 Uiso 1 1 calc R
H29B H -0.0823 0.0021 0.9112 0.028 Uiso 1 1 calc R
C30 C 0.2089(2) 0.1750(3) 0.83912(14) 0.0235(8) Uani 1 1 d .
C31 C 0.2486(3) 0.1260(3) 0.87893(15) 0.0276(8) Uani 1 1 d .
H31 H 0.2136 0.1055 0.9047 0.033 Uiso 1 1 calc R
C32 C 0.3392(3) 0.1067(3) 0.88144(17) 0.0340(9) Uani 1 1 d .
H32 H 0.3658 0.0725 0.9085 0.041 Uiso 1 1 calc R
C33 C 0.3904(3) 0.1380(3) 0.8440(2) 0.0413(11) Uani 1 1 d .
H33 H 0.4526 0.1268 0.8459 0.050 Uiso 1 1 calc R
C34 C 0.3511(3) 0.1851(3) 0.80403(18) 0.0366(10) Uani 1 1 d .
H34 H 0.3865 0.2053 0.7784 0.044 Uiso 1 1 calc R
C35 C 0.2608(3) 0.2034(3) 0.80072(16) 0.0302(9) Uani 1 1 d .
H35 H 0.2343 0.2349 0.7727 0.036 Uiso 1 1 calc R
C36 C 0.0973(2) 0.3346(3) 0.82539(16) 0.0272(8) Uani 1 1 d .
C37 C 0.1130(3) 0.3984(3) 0.86411(17) 0.0308(9) Uani 1 1 d .
H37 H 0.1146 0.3760 0.8970 0.037 Uiso 1 1 calc R
C38 C 0.1264(3) 0.4952(3) 0.8547(2) 0.0427(12) Uani 1 1 d .
H38 H 0.1351 0.5388 0.8812 0.051 Uiso 1 1 calc R
C39 C 0.1270(3) 0.5281(3) 0.8064(2) 0.0436(12) Uani 1 1 d .
H39 H 0.1385 0.5934 0.8000 0.052 Uiso 1 1 calc R
C40 C 0.1108(3) 0.4650(3) 0.7681(2) 0.0396(11) Uani 1 1 d .
H40 H 0.1108 0.4871 0.7352 0.048 Uiso 1 1 calc R
C41 C 0.0942(3) 0.3684(3) 0.77754(17) 0.0299(9) Uani 1 1 d .
H41 H 0.0809 0.3259 0.7510 0.036 Uiso 1 1 calc R
C42 C -0.0593(2) -0.0929(3) 0.81998(14) 0.0241(8) Uani 1 1 d .
C43 C -0.0865(3) -0.1368(3) 0.77575(19) 0.0366(10) Uani 1 1 d .
H43 H -0.1157 -0.1001 0.7503 0.044 Uiso 1 1 calc R
C44 C -0.0715(3) -0.2335(3) 0.7683(2) 0.0418(12) Uani 1 1 d .
H44 H -0.0922 -0.2630 0.7384 0.050 Uiso 1 1 calc R
C45 C -0.0260(3) -0.2868(3) 0.8047(2) 0.0455(12) Uani 1 1 d .
H45 H -0.0169 -0.3532 0.8001 0.055 Uiso 1 1 calc R
C46 C 0.0055(3) -0.2436(3) 0.8471(2) 0.0436(12) Uani 1 1 d .
H46 H 0.0391 -0.2797 0.8711 0.052 Uiso 1 1 calc R
C47 C -0.0109(3) -0.1465(3) 0.85583(18) 0.0335(9) Uani 1 1 d .
H47 H 0.0105 -0.1175 0.8857 0.040 Uiso 1 1 calc R
C48 C -0.2046(2) 0.0372(3) 0.81673(14) 0.0229(7) Uani 1 1 d .
C49 C -0.2404(3) 0.0410(3) 0.76821(14) 0.0269(8) Uani 1 1 d .
H49 H -0.2022 0.0456 0.7419 0.032 Uiso 1 1 calc R
C50 C -0.3318(3) 0.0381(3) 0.75850(16) 0.0297(8) Uani 1 1 d .
H50 H -0.3557 0.0379 0.7255 0.036 Uiso 1 1 calc R
C51 C -0.3890(3) 0.0353(3) 0.79700(18) 0.0360(10) Uani 1 1 d .
H51 H -0.4515 0.0348 0.7904 0.043 Uiso 1 1 calc R
C52 C -0.3528(3) 0.0335(3) 0.84459(17) 0.0333(9) Uani 1 1 d .
H52 H -0.3911 0.0315 0.8709 0.040 Uiso 1 1 calc R
C53 C -0.2618(3) 0.0346(3) 0.85477(15) 0.0280(8) Uani 1 1 d .
H53 H -0.2383 0.0336 0.8879 0.034 Uiso 1 1 calc R
C54 C 0.1749(5) 0.3294(5) 0.6255(3) 0.079(2) Uani 1 1 d .
H54A H 0.2168 0.3837 0.6284 0.095 Uiso 1 1 calc R
H54B H 0.1727 0.3067 0.5911 0.095 Uiso 1 1 calc R

loop_
_atom_site_aniso_label
_atom_site_aniso_U_11
_atom_site_aniso_U_22
_atom_site_aniso_U_33
_atom_site_aniso_U_23
_atom_site_aniso_U_13
_atom_site_aniso_U_12
Cu1 0.0179(3) 0.0204(3) 0.0164(3) 0.00038(15) 0.00295(18) -0.00045(15)
Cl1 0.0531(8) 0.0563(8) 0.0624(9) 0.0033(6) 0.0028(7) -0.0137(6)
Cl2 0.0643(9) 0.0505(8) 0.0588(8) -0.0047(6) 0.0048(7) -0.0107(6)
P1 0.0188(5) 0.0214(5) 0.0199(5) -0.0005(3) 0.0010(3) -0.0021(3)
P2 0.0170(5) 0.0196(5) 0.0195(4) 0.0017(3) 0.0028(3) -0.0019(3)
P3 0.0626(10) 0.0654(10) 0.0438(8) 0.0059(7) 0.0154(7) -0.0098(7)
F1 0.138(4) 0.095(3) 0.094(3) -0.021(3) 0.053(3) -0.070(3)
F2 0.057(3) 0.178(5) 0.073(3) 0.022(3) -0.003(2) -0.046(3)
F3 0.070(3) 0.057(3) 0.199(6) 0.039(3) -0.009(3) 0.0067(19)
F4 0.213(7) 0.199(7) 0.145(5) -0.117(5) 0.132(5) -0.148(6)
F5 0.295(12) 0.207(8) 0.111(5) 0.066(5) -0.097(6) -0.020(8)
F6 0.143(5) 0.105(3) 0.071(3) -0.021(2) 0.016(3) 0.050(3)
N1 0.0179(14) 0.0168(14) 0.0211(14) -0.0007(11) 0.0044(11) 0.0007(11)
N2 0.0198(15) 0.0188(14) 0.0178(13) 0.0018(11) 0.0023(11) 0.0014(11)
C1 0.0195(17) 0.0169(16) 0.0273(18) 0.0015(13) 0.0066(14) 0.0022(13)
C2 0.0203(18) 0.0233(18) 0.0261(18) 0.0000(14) -0.0008(14) 0.0036(14)
C3 0.0188(17) 0.0180(17) 0.0248(17) -0.0014(13) 0.0007(13) 0.0010(13)
C4 0.0193(17) 0.0245(19) 0.0224(17) -0.0015(14) 0.0035(14) 0.0008(14)
C5 0.0226(18) 0.0259(18) 0.0183(16) -0.0043(14) -0.0019(13) 0.0049(15)
C6 0.032(2) 0.0250(19) 0.0159(16) -0.0047(14) 0.0001(14) 0.0073(16)
C7 0.0230(18) 0.0238(18) 0.0168(15) -0.0012(13) 0.0033(13) -0.0003(14)
C8 0.0215(17) 0.0177(17) 0.0195(16) -0.0011(13) 0.0016(13) 0.0004(13)
C9 0.0186(17) 0.0237(18) 0.0233(17) 0.0007(14) 0.0046(13) 0.0076(14)
C10 0.0179(16) 0.0184(16) 0.0184(16) 0.0007(13) 0.0020(12) -0.0004(13)
C11 0.0160(16) 0.0182(16) 0.0140(15) -0.0011(12) 0.0011(12) -0.0011(13)
C12 0.0181(17) 0.0173(16) 0.0173(15) 0.0022(13) -0.0008(12) 0.0013(13)
C13 0.031(2) 0.027(2) 0.0273(19) -0.0015(15) 0.0072(16) 0.0125(16)
C14 0.0181(17) 0.031(2) 0.0262(18) 0.0043(15) -0.0004(14) 0.0069(14)
C15 0.029(2) 0.0251(19) 0.0271(19) -0.0063(15) -0.0019(15) 0.0076(15)
C16 0.037(2) 0.036(2) 0.027(2) 0.0046(17) -0.0036(17) 0.0085(18)
C17 0.048(3) 0.038(2) 0.027(2) 0.0003(18) -0.0038(18) 0.022(2)
C18 0.055(3) 0.044(3) 0.023(2) -0.0066(18) -0.0055(19) 0.029(2)
C19 0.028(2) 0.051(3) 0.038(2) -0.026(2) -0.0077(18) 0.021(2)
C20 0.022(2) 0.043(2) 0.036(2) -0.0066(18) 0.0004(16) 0.0125(18)
C21 0.0251(19) 0.0229(19) 0.0256(18) 0.0023(14) -0.0035(14) 0.0019(14)
C22 0.031(2) 0.025(2) 0.0261(19) -0.0025(15) 0.0027(16) 0.0056(15)
C23 0.047(3) 0.030(2) 0.030(2) -0.0084(17) -0.0035(18) 0.0157(19)
C24 0.049(3) 0.047(3) 0.0210(19) -0.0070(18) 0.0074(18) 0.019(2)
C25 0.049(3) 0.044(3) 0.030(2) 0.0073(19) 0.0139(19) 0.015(2)
C26 0.037(2) 0.028(2) 0.0276(19) 0.0015(15) 0.0113(17) 0.0068(17)
C27 0.0261(19) 0.036(2) 0.0167(16) -0.0027(14) 0.0000(14) -0.0045(16)
C28 0.0257(19) 0.035(2) 0.0169(16) 0.0055(15) -0.0002(14) -0.0048(16)
C29 0.0229(18) 0.0250(18) 0.0217(17) 0.0041(14) 0.0024(14) -0.0037(14)
C30 0.0215(18) 0.0198(18) 0.0289(19) -0.0082(14) -0.0022(14) -0.0017(14)
C31 0.024(2) 0.033(2) 0.0258(19) -0.0012(15) -0.0002(15) -0.0003(15)
C32 0.029(2) 0.036(2) 0.036(2) -0.0013(18) -0.0041(17) 0.0008(18)
C33 0.021(2) 0.042(3) 0.061(3) -0.017(2) 0.005(2) 0.0083(18)
C34 0.028(2) 0.034(2) 0.049(3) -0.0095(19) 0.0163(19) -0.0014(17)
C35 0.027(2) 0.030(2) 0.034(2) 0.0041(17) 0.0107(16) 0.0003(16)
C36 0.0188(18) 0.0231(19) 0.039(2) 0.0024(16) -0.0029(15) -0.0024(15)
C37 0.0217(19) 0.026(2) 0.045(2) -0.0045(18) -0.0015(17) 0.0017(16)
C38 0.027(2) 0.023(2) 0.076(4) -0.009(2) -0.008(2) 0.0068(17)
C39 0.026(2) 0.019(2) 0.085(4) 0.004(2) -0.002(2) -0.0005(16)
C40 0.021(2) 0.034(2) 0.064(3) 0.023(2) -0.0002(19) -0.0039(17)
C41 0.0197(19) 0.031(2) 0.039(2) 0.0064(16) 0.0019(16) 0.0011(15)
C42 0.0173(17) 0.0214(18) 0.034(2) 0.0016(15) 0.0053(14) -0.0018(14)
C43 0.026(2) 0.032(2) 0.051(3) -0.0107(19) -0.0048(19) 0.0029(17)
C44 0.033(2) 0.030(2) 0.061(3) -0.020(2) -0.008(2) 0.0076(18)
C45 0.036(3) 0.021(2) 0.079(4) -0.003(2) 0.003(2) 0.0030(18)
C46 0.032(2) 0.032(2) 0.067(3) 0.011(2) -0.003(2) 0.0127(19)
C47 0.026(2) 0.031(2) 0.044(2) 0.0081(18) 0.0071(18) 0.0037(17)
C48 0.0178(17) 0.0202(18) 0.0308(19) -0.0009(14) 0.0025(14) -0.0027(13)
C49 0.026(2) 0.027(2) 0.0281(19) 0.0026(15) 0.0012(15) 0.0002(15)
C50 0.0244(19) 0.026(2) 0.037(2) 0.0008(16) -0.0073(16) 0.0035(15)
C51 0.0161(18) 0.038(2) 0.052(3) 0.006(2) -0.0071(17) -0.0040(16)
C52 0.024(2) 0.038(2) 0.038(2) 0.0070(18) 0.0061(17) -0.0014(17)
C53 0.0240(19) 0.029(2) 0.031(2) 0.0065(16) 0.0024(15) -0.0040(15)
C54 0.095(6) 0.077(5) 0.069(4) 0.029(4) 0.032(4) 0.007(4)

loop_
_atom_type_symbol
_atom_type_description
_atom_type_scat_dispersion_real
_atom_type_scat_dispersion_imag
_atom_type_scat_source
C C 0.0033 0.0016 'International Tables Vol C Tables 4.2.6.8 and 6.1.1.4'
H H 0.0000 0.0000 'International Tables Vol C Tables 4.2.6.8 and 6.1.1.4'
Cl Cl 0.1484 0.1585 'International Tables Vol C Tables 4.2.6.8 and 6.1.1.4'
Cu Cu 0.3201 1.2651 'International Tables Vol C Tables 4.2.6.8 and 6.1.1.4'
F F 0.0171 0.0103 'International Tables Vol C Tables 4.2.6.8 and 6.1.1.4'
N N 0.0061 0.0033 'International Tables Vol C Tables 4.2.6.8 and 6.1.1.4'
O O 0.0106 0.0060 'International Tables Vol C Tables 4.2.6.8 and 6.1.1.4'
P P 0.1023 0.0942 'International Tables Vol C Tables 4.2.6.8 and 6.1.1.4'

loop_
_geom_angle_atom_site_label_1
_geom_angle_atom_site_label_2
_geom_angle_atom_site_label_3
_geom_angle
N1 Cu1 N2 81.46(11)
N1 Cu1 P1 121.77(9)
N2 Cu1 P1 119.25(9)
N1 Cu1 P2 112.80(9)
N2 Cu1 P2 116.00(9)
P1 Cu1 P2 104.92(4)
C36 P1 C30 99.84(17)
C36 P1 C27 105.68(19)
C30 P1 C27 103.23(18)
C36 P1 Cu1 117.22(13)
C30 P1 Cu1 118.19(12)
C27 P1 Cu1 110.97(13)
C42 P2 C48 102.13(17)
C42 P2 C29 105.94(18)
C48 P2 C29 103.04(17)
C42 P2 Cu1 111.89(12)
C48 P2 Cu1 119.54(13)
C29 P2 Cu1 112.91(12)
F5 P3 F4 88.2(6)
F5 P3 F6 91.7(4)
F4 P3 F6 179.9(4)
F5 P3 F1 90.9(5)
F4 P3 F1 90.2(3)
F6 P3 F1 89.7(3)
F5 P3 F3 178.3(5)
F4 P3 F3 93.2(5)
F6 P3 F3 86.9(3)
F1 P3 F3 90.0(3)
F5 P3 F2 92.1(4)
F4 P3 F2 87.2(3)
F6 P3 F2 92.9(3)
F1 P3 F2 175.9(3)
F3 P3 F2 87.0(3)
C1 N1 C11 118.9(3)
C1 N1 Cu1 128.4(2)
C11 N1 Cu1 112.6(2)
C10 N2 C12 118.4(3)
C10 N2 Cu1 129.8(2)
C12 N2 Cu1 111.7(2)
N1 C1 C2 121.1(3)
N1 C1 C13 118.0(3)
C2 C1 C13 120.9(3)
C3 C2 C1 121.5(3)
C3 C2 H2 119.2
C1 C2 H2 119.2
C2 C3 C4 118.1(3)
C2 C3 C15 120.2(3)
C4 C3 C15 121.6(3)
C11 C4 C3 116.6(3)
C11 C4 C5 120.3(3)
C3 C4 C5 123.1(3)
C6 C5 C4 120.0(3)
C6 C5 H5 120.0
C4 C5 H5 120.0
C5 C6 C7 121.7(3)
C5 C6 H6 119.2
C7 C6 H6 119.2
C8 C7 C12 117.0(3)
C8 C7 C6 123.7(3)
C12 C7 C6 119.3(3)
C9 C8 C7 117.6(3)
C9 C8 C21 120.3(3)
C7 C8 C21 122.1(3)
C8 C9 C10 122.1(3)
C8 C9 H9 119.0
C10 C9 H9 119.0
N2 C10 C9 121.2(3)
N2 C10 C14 117.6(3)
C9 C10 C14 121.1(3)
N1 C11 C4 123.7(3)
N1 C11 C12 116.7(3)
C4 C11 C12 119.7(3)
N2 C12 C7 123.6(3)
N2 C12 C11 117.5(3)
C7 C12 C11 118.9(3)
C1 C13 H13A 109.5
C1 C13 H13B 109.5
H13A C13 H13B 109.5
C1 C13 H13C 109.5
H13A C13 H13C 109.5
H13B C13 H13C 109.5
C10 C14 H14A 109.5
C10 C14 H14B 109.5
H14A C14 H14B 109.5
C10 C14 H14C 109.5
H14A C14 H14C 109.5
H14B C14 H14C 109.5
C16 C15 C20 119.8(4)
C16 C15 C3 120.5(4)
C20 C15 C3 119.6(4)
C17 C16 C15 120.4(5)
C17 C16 H16 119.8
C15 C16 H16 119.8
C16 C17 C18 119.8(5)
C16 C17 H17 120.1
C18 C17 H17 120.1
C19 C18 C17 120.3(4)
C19 C18 H18 119.9
C17 C18 H18 119.9
C18 C19 C20 120.5(4)
C18 C19 H19 119.7
C20 C19 H19 119.7
C19 C20 C15 119.2(4)
C19 C20 H20 120.4
C15 C20 H20 120.4
C26 C21 C22 118.7(4)
C26 C21 C8 120.5(3)
C22 C21 C8 120.6(3)
C23 C22 C21 120.3(4)
C23 C22 H22 119.8
C21 C22 H22 119.8
C24 C23 C22 120.3(4)
C24 C23 H23 119.8
C22 C23 H23 119.8
C25 C24 C23 120.6(4)
C25 C24 H24 119.7
C23 C24 H24 119.7
C24 C25 C26 119.4(4)
C24 C25 H25 120.3
C26 C25 H25 120.3
C21 C26 C25 120.6(4)
C21 C26 H26 119.7
C25 C26 H26 119.7
C28 C27 P1 113.9(3)
C28 C27 H27A 108.8
P1 C27 H27A 108.8
C28 C27 H27B 108.8
P1 C27 H27B 108.8
H27A C27 H27B 107.7
C27 C28 C29 115.6(3)
C27 C28 H28A 108.4
C29 C28 H28A 108.4
C27 C28 H28B 108.4
C29 C28 H28B 108.4
H28A C28 H28B 107.4
C28 C29 P2 114.6(3)
C28 C29 H29A 108.6
P2 C29 H29A 108.6
C28 C29 H29B 108.6
P2 C29 H29B 108.6
H29A C29 H29B 107.6
C31 C30 C35 119.3(4)
C31 C30 P1 123.0(3)
C35 C30 P1 117.7(3)
C30 C31 C32 120.7(4)
C30 C31 H31 119.6
C32 C31 H31 119.7
C33 C32 C31 119.4(4)
C33 C32 H32 120.3
C31 C32 H32 120.3
C32 C33 C34 120.1(4)
C32 C33 H33 119.9
C34 C33 H33 119.9
C35 C34 C33 121.0(4)
C35 C34 H34 119.5
C33 C34 H34 119.5
C34 C35 C30 119.4(4)
C34 C35 H35 120.3
C30 C35 H35 120.3
C41 C36 C37 119.3(4)
C41 C36 P1 117.5(3)
C37 C36 P1 122.9(3)
C36 C37 C38 120.2(4)
C36 C37 H37 119.9
C38 C37 H37 119.9
C39 C38 C37 120.2(4)
C39 C38 H38 119.9
C37 C38 H38 119.9
C38 C39 C40 119.5(4)
C38 C39 H39 120.2
C40 C39 H39 120.2
C41 C40 C39 120.3(5)
C41 C40 H40 119.8
C39 C40 H40 119.8
C40 C41 C36 120.4(4)
C40 C41 H41 119.8
C36 C41 H41 119.8
C43 C42 C47 118.8(4)
C43 C42 P2 118.0(3)
C47 C42 P2 123.1(3)
C44 C43 C42 121.0(4)
C44 C43 H43 119.5
C42 C43 H43 119.5
C43 C44 C45 119.7(4)
C43 C44 H44 120.1
C45 C44 H44 120.1
C46 C45 C44 119.9(4)
C46 C45 H45 120.1
C44 C45 H45 120.1
C45 C46 C47 121.2(4)
C45 C46 H46 119.4
C47 C46 H46 119.4
C42 C47 C46 119.3(4)
C42 C47 H47 120.4
C46 C47 H47 120.4
C49 C48 C53 119.1(4)
C49 C48 P2 117.9(3)
C53 C48 P2 123.0(3)
C48 C49 C50 120.0(4)
C48 C49 H49 120.0
C50 C49 H49 120.0
C49 C50 C51 120.5(4)
C49 C50 H50 119.7
C51 C50 H50 119.7
C52 C51 C50 118.8(4)
C52 C51 H51 120.6
C50 C51 H51 120.6
C53 C52 C51 121.3(4)
C53 C52 H52 119.4
C51 C52 H52 119.4
C52 C53 C48 120.2(4)
C52 C53 H53 119.9
C48 C53 H53 119.9
Cl1 C54 Cl2 113.0(3)
Cl1 C54 H54A 109.0
Cl2 C54 H54A 109.0
Cl1 C54 H54B 109.0
Cl2 C54 H54B 109.0
H54A C54 H54B 107.8

loop_
_geom_bond_atom_site_label_1
_geom_bond_atom_site_label_2
_geom_bond_distance
Cu1 N1 2.050(3)
Cu1 N2 2.068(3)
Cu1 P1 2.2322(10)
Cu1 P2 2.2396(9)
Cl1 C54 1.758(8)
Cl2 C54 1.756(7)
P1 C36 1.825(4)
P1 C30 1.848(4)
P1 C27 1.848(4)
P2 C42 1.824(4)
P2 C48 1.839(4)
P2 C29 1.829(4)
P3 F5 1.522(7)
P3 F4 1.543(5)
P3 F6 1.569(4)
P3 F1 1.575(4)
P3 F3 1.561(5)
P3 F2 1.594(4)
N1 C1 1.324(4)
N1 C11 1.370(4)
N2 C10 1.339(4)
N2 C12 1.365(4)
C1 C2 1.398(5)
C1 C13 1.503(5)
C2 C3 1.381(5)
C2 H2 0.9500
C3 C4 1.432(5)
C3 C15 1.493(5)
C4 C11 1.400(5)
C4 C5 1.420(5)
C5 C6 1.365(5)
C5 H5 0.9500
C6 C7 1.419(5)
C6 H6 0.9500
C7 C8 1.431(5)
C7 C12 1.417(5)
C8 C9 1.380(5)
C8 C21 1.473(5)
C9 C10 1.397(5)
C9 H9 0.9500
C10 C14 1.499(5)
C11 C12 1.441(5)
C13 H13A 0.9800
C13 H13B 0.9800
C13 H13C 0.9800
C14 H14A 0.9800
C14 H14B 0.9800
C14 H14C 0.9800
C15 C16 1.385(6)
C15 C20 1.398(6)
C16 C17 1.392(6)
C16 H16 0.9500
C17 C18 1.380(7)
C17 H17 0.9500
C18 C19 1.379(8)
C18 H18 0.9500
C19 C20 1.396(6)
C19 H19 0.9500
C20 H20 0.9500
C21 C26 1.400(5)
C21 C22 1.395(5)
C22 C23 1.391(6)
C22 H22 0.9500
C23 C24 1.381(7)
C23 H23 0.9500
C24 C25 1.377(7)
C24 H24 0.9500
C25 C26 1.404(5)
C25 H25 0.9500
C26 H26 0.9500
C27 C28 1.519(6)
C27 H27A 0.9900
C27 H27B 0.9900
C28 C29 1.527(5)
C28 H28A 0.9900
C28 H28B 0.9900
C29 H29A 0.9900
C29 H29B 0.9900
C30 C31 1.390(6)
C30 C35 1.405(5)
C31 C32 1.391(6)
C31 H31 0.9500
C32 C33 1.390(7)
C32 H32 0.9500
C33 C34 1.377(7)
C33 H33 0.9500
C34 C35 1.384(6)
C34 H34 0.9500
C35 H35 0.9500
C36 C41 1.387(6)
C36 C37 1.394(6)
C37 C38 1.397(6)
C37 H37 0.9500
C38 C39 1.396(8)
C38 H38 0.9500
C39 C40 1.379(8)
C39 H39 0.9500
C40 C41 1.403(6)
C40 H40 0.9500
C41 H41 0.9500
C42 C43 1.394(6)
C42 C47 1.403(6)
C43 C44 1.390(6)
C43 H43 0.9500
C44 C45 1.391(7)
C44 H44 0.9500
C45 C46 1.365(8)
C45 H45 0.9500
C46 C47 1.405(7)
C46 H46 0.9500
C47 H47 0.9500
C48 C49 1.400(5)
C48 C53 1.391(5)
C49 C50 1.389(6)
C49 H49 0.9500
C50 C51 1.400(6)
C50 H50 0.9500
C51 C52 1.378(6)
C51 H51 0.9500
C52 C53 1.385(6)
C52 H52 0.9500
C53 H53 0.9500
C54 H54A 0.9900
C54 H54B 0.9900

loop_
_geom_torsion_atom_site_label_1
_geom_torsion_atom_site_label_2
_geom_torsion_atom_site_label_3
_geom_torsion_atom_site_label_4
_geom_torsion
N1 Cu1 P1 C36 -1.20(18)
N2 Cu1 P1 C36 97.23(18)
P2 Cu1 P1 C36 -130.76(15)
N1 Cu1 P1 C30 -120.79(17)
N2 Cu1 P1 C30 -22.36(18)
P2 Cu1 P1 C30 109.65(15)
N1 Cu1 P1 C27 120.30(17)
N2 Cu1 P1 C27 -141.27(17)
P2 Cu1 P1 C27 -9.26(15)
N1 Cu1 P2 C42 112.12(16)
N2 Cu1 P2 C42 20.64(17)
P1 Cu1 P2 C42 -113.20(14)
N1 Cu1 P2 C48 -7.08(17)
N2 Cu1 P2 C48 -98.56(17)
P1 Cu1 P2 C48 127.60(14)
N1 Cu1 P2 C29 -128.47(16)
N2 Cu1 P2 C29 140.04(16)
P1 Cu1 P2 C29 6.21(14)
N2 Cu1 N1 C1 175.8(3)
P1 Cu1 N1 C1 -65.0(3)
P2 Cu1 N1 C1 61.1(3)
N2 Cu1 N1 C11 0.4(2)
P1 Cu1 N1 C11 119.6(2)
P2 Cu1 N1 C11 -114.3(2)
N1 Cu1 N2 C10 179.6(3)
P1 Cu1 N2 C10 57.9(3)
P2 Cu1 N2 C10 -69.1(3)
N1 Cu1 N2 C12 1.3(2)
P1 Cu1 N2 C12 -120.5(2)
P2 Cu1 N2 C12 112.6(2)
C11 N1 C1 C2 -0.6(5)
Cu1 N1 C1 C2 -175.7(3)
C11 N1 C1 C13 -179.5(3)
Cu1 N1 C1 C13 5.4(5)
N1 C1 C2 C3 -1.1(6)
C13 C1 C2 C3 177.8(4)
C1 C2 C3 C4 0.5(6)
C1 C2 C3 C15 -176.6(3)
C2 C3 C4 C11 1.5(5)
C15 C3 C4 C11 178.5(3)
C2 C3 C4 C5 178.5(4)
C15 C3 C4 C5 -4.5(6)
C11 C4 C5 C6 -2.1(6)
C3 C4 C5 C6 -179.0(4)
C4 C5 C6 C7 0.6(6)
C5 C6 C7 C8 179.8(4)
C5 C6 C7 C12 2.5(6)
C12 C7 C8 C9 4.0(5)
C6 C7 C8 C9 -173.4(4)
C12 C7 C8 C21 -174.0(3)
C6 C7 C8 C21 8.7(6)
C7 C8 C9 C10 -3.8(6)
C21 C8 C9 C10 174.2(3)
C12 N2 C10 C9 1.7(5)
Cu1 N2 C10 C9 -176.5(3)
C12 N2 C10 C14 -177.6(3)
Cu1 N2 C10 C14 4.2(5)
C8 C9 C10 N2 0.9(6)
C8 C9 C10 C14 -179.8(4)
C1 N1 C11 C4 2.8(5)
Cu1 N1 C11 C4 178.7(3)
C1 N1 C11 C12 -177.9(3)
Cu1 N1 C11 C12 -2.0(4)
C3 C4 C11 N1 -3.2(5)
C5 C4 C11 N1 179.7(3)
C3 C4 C11 C12 177.5(3)
C5 C4 C11 C12 0.4(5)
C10 N2 C12 C7 -1.4(5)
Cu1 N2 C12 C7 177.2(3)
C10 N2 C12 C11 178.7(3)
Cu1 N2 C12 C11 -2.8(4)
C8 C7 C12 N2 -1.5(5)
C6 C7 C12 N2 176.0(3)
C8 C7 C12 C11 178.4(3)
C6 C7 C12 C11 -4.1(5)
N1 C11 C12 N2 3.3(5)
C4 C11 C12 N2 -177.4(3)
N1 C11 C12 C7 -176.6(3)
C4 C11 C12 C7 2.7(5)
C2 C3 C15 C16 113.2(4)
C4 C3 C15 C16 -63.8(5)
C2 C3 C15 C20 -62.4(5)
C4 C3 C15 C20 120.6(4)
C20 C15 C16 C17 2.5(6)
C3 C15 C16 C17 -173.0(4)
C15 C16 C17 C18 -2.5(7)
C16 C17 C18 C19 0.9(6)
C17 C18 C19 C20 0.7(6)
C18 C19 C20 C15 -0.7(6)
C16 C15 C20 C19 -0.9(6)
C3 C15 C20 C19 174.6(3)
C9 C8 C21 C26 -122.4(4)
C7 C8 C21 C26 55.5(5)
C9 C8 C21 C22 52.5(5)
C7 C8 C21 C22 -129.6(4)
C26 C21 C22 C23 0.5(6)
C8 C21 C22 C23 -174.5(4)
C21 C22 C23 C24 -0.4(7)
C22 C23 C24 C25 1.4(7)
C23 C24 C25 C26 -2.5(7)
C22 C21 C26 C25 -1.5(6)
C8 C21 C26 C25 173.4(4)
C24 C25 C26 C21 2.6(7)
C36 P1 C27 C28 169.6(3)
C30 P1 C27 C28 -86.1(3)
Cu1 P1 C27 C28 41.5(3)
P1 C27 C28 C29 -82.4(4)
C27 C28 C29 P2 77.5(4)
C42 P2 C29 C28 88.7(3)
C48 P2 C29 C28 -164.4(3)
Cu1 P2 C29 C28 -34.1(3)
C36 P1 C30 C31 124.7(3)
C27 P1 C30 C31 15.8(4)
Cu1 P1 C30 C31 -107.1(3)
C36 P1 C30 C35 -54.9(3)
C27 P1 C30 C35 -163.8(3)
Cu1 P1 C30 C35 73.3(3)
C35 C30 C31 C32 1.3(6)
P1 C30 C31 C32 -178.3(3)
C30 C31 C32 C33 0.8(6)
C31 C32 C33 C34 -1.9(7)
C32 C33 C34 C35 1.0(7)
C33 C34 C35 C30 1.1(7)
C31 C30 C35 C34 -2.2(6)
P1 C30 C35 C34 177.4(3)
C30 P1 C36 C41 93.0(3)
C27 P1 C36 C41 -160.2(3)
Cu1 P1 C36 C41 -36.0(4)
C30 P1 C36 C37 -81.8(4)
C27 P1 C36 C37 25.1(4)
Cu1 P1 C36 C37 149.3(3)
C41 C36 C37 C38 -0.6(6)
P1 C36 C37 C38 174.0(3)
C36 C37 C38 C39 -2.1(6)
C37 C38 C39 C40 2.6(7)
C38 C39 C40 C41 -0.4(7)
C39 C40 C41 C36 -2.4(6)
C37 C36 C41 C40 2.8(6)
P1 C36 C41 C40 -172.1(3)
C48 P2 C42 C43 58.0(4)
C29 P2 C42 C43 165.6(3)
Cu1 P2 C42 C43 -71.0(3)
C48 P2 C42 C47 -125.6(3)
C29 P2 C42 C47 -18.1(4)
Cu1 P2 C42 C47 105.4(3)
C47 C42 C43 C44 4.4(6)
P2 C42 C43 C44 -179.1(4)
C42 C43 C44 C45 -2.2(7)
C43 C44 C45 C46 -1.6(8)
C44 C45 C46 C47 3.3(8)
C43 C42 C47 C46 -2.7(6)
P2 C42 C47 C46 -179.0(3)
C45 C46 C47 C42 -1.1(7)
C42 P2 C48 C49 -83.9(3)
C29 P2 C48 C49 166.4(3)
Cu1 P2 C48 C49 40.2(3)
C42 P2 C48 C53 95.1(3)
C29 P2 C48 C53 -14.6(4)
Cu1 P2 C48 C53 -140.8(3)
C53 C48 C49 C50 -2.7(6)
P2 C48 C49 C50 176.3(3)
C48 C49 C50 C51 2.7(6)
C49 C50 C51 C52 -1.4(6)
C50 C51 C52 C53 0.2(7)
C51 C52 C53 C48 -0.3(6)
C49 C48 C53 C52 1.6(6)
P2 C48 C53 C52 -177.4(3)

loop_
_platon_squeeze_void_nr
_platon_squeeze_void_average_x
_platon_squeeze_void_average_y
_platon_squeeze_void_average_z
_platon_squeeze_void_volume
_platon_squeeze_void_count_electrons
_platon_squeeze_void_content
1 0.477 -0.023 0.000 615 96 ' '
2 0.364 0.136 0.500 615 96 ' '
